data_7229961
loop_
_publ_author_name
'Aghabali, Amineh'
'Jun, Sharon'
'Olmstead, Marilyn M.'
'Balch, Alan L.'

_publ_section_title
;
 The directional character of the piperazine double addition product,
 e{N(CH2CH2)2N}2C60, as a building block for forming crystalline fullerene
 polymers
;
_journal_issue 7
_journal_name_full CrystEngComm
_journal_page_first 924
_journal_paper_doi 10.1039/C7CE02117H
_journal_volume 20
_journal_year 2018
_chemical_formula_moiety 'C80 H34 N4 O12 Rh3, 0.5(C S2)'
_chemical_formula_sum 'C80.5 H34 N4 O12 Rh3 S'
_chemical_formula_weight 1589.91
_chemical_name_common '{(e(N2C4H8)2C60)(Rh2(O2CCH3)4)2}n 0.5CS2'
_space_group_crystal_system monoclinic
_space_group_IT_number 12
_space_group_name_Hall '-I 2y'
_space_group_name_H-M_alt 'I 1 2/m 1'
_atom_sites_solution_hydrogens mixed
_atom_sites_solution_primary dual
_atom_sites_solution_secondary difmap
_audit_creation_method SHELXL-2017/1
_audit_update_record
;
2017-11-03 deposited with the CCDC.
2018-01-15 downloaded from the CCDC.
;
_cell_angle_alpha 90
_cell_angle_beta 90.063(2)
_cell_angle_gamma 90
_cell_formula_units_Z 4
_cell_length_a 15.8849(8)
_cell_length_b 18.9471(10)
_cell_length_c 19.6812(18)
_cell_measurement_reflns_used 9829
_cell_measurement_temperature 90(2)
_cell_measurement_theta_max 71.32
_cell_measurement_theta_min 3.58
_cell_volume 5923.5(7)
_computing_cell_refinement 'SAINT (Bruker, 2013)'
_computing_data_collection 'Apex2 (Bruker, 2014)'
_computing_data_reduction 'SAINT (Bruker, 2013)'
_computing_publication_material 'SHELXL-2017/1 (Sheldrick, 2017)'
_computing_structure_refinement 'SHELXL-2017/1 (Sheldrick, 2017)'
_computing_structure_solution 'SHELXT (Sheldrick, 2014)'
_diffrn_ambient_temperature 90(2)
_diffrn_detector_area_resol_mean 8.3
_diffrn_measured_fraction_theta_full 0.994
_diffrn_measured_fraction_theta_max 0.994
_diffrn_measurement_device_type 'Bruker APEX-DUO'
_diffrn_measurement_method '\f and \w scans'
_diffrn_radiation_type CuK\a
_diffrn_radiation_wavelength 1.54178
_diffrn_reflns_av_R_equivalents 0.027
_diffrn_reflns_av_unetI/netI 0.0300
_diffrn_reflns_Laue_measured_fraction_full 0.994
_diffrn_reflns_Laue_measured_fraction_max 0.994
_diffrn_reflns_limit_h_max 18
_diffrn_reflns_limit_h_min -18
_diffrn_reflns_limit_k_max 22
_diffrn_reflns_limit_k_min -22
_diffrn_reflns_limit_l_max 22
_diffrn_reflns_limit_l_min 0
_diffrn_reflns_number 33873
_diffrn_reflns_point_group_measured_fraction_full 0.994
_diffrn_reflns_point_group_measured_fraction_max 0.994
_diffrn_reflns_theta_full 63.722
_diffrn_reflns_theta_max 63.722
_diffrn_reflns_theta_min 3.238
_diffrn_source 'fine-focus sealed tube'
_exptl_absorpt_coefficient_mu 7.662
_exptl_absorpt_correction_T_max 0.7537
_exptl_absorpt_correction_T_min 0.5158
_exptl_absorpt_correction_type multi-scan
_exptl_absorpt_process_details SADABS-2014/3
_exptl_crystal_colour black
_exptl_crystal_density_diffrn 1.783
_exptl_crystal_description block
_exptl_crystal_F_000 3168
_exptl_crystal_size_max 0.105
_exptl_crystal_size_mid 0.103
_exptl_crystal_size_min 0.079
_refine_diff_density_max 1.759
_refine_diff_density_min -1.903
_refine_diff_density_rms 0.198
_refine_ls_extinction_method none
_refine_ls_goodness_of_fit_ref 1.154
_refine_ls_hydrogen_treatment constr
_refine_ls_matrix_type full
_refine_ls_number_parameters 500
_refine_ls_number_reflns 4926
_refine_ls_number_restraints 473
_refine_ls_restrained_S_all 1.163
_refine_ls_R_factor_all 0.0799
_refine_ls_R_factor_gt 0.0762
_refine_ls_shift/su_max 0.000
_refine_ls_shift/su_mean 0.000
_refine_ls_structure_factor_coef Fsqd
_refine_ls_weighting_details 'w=1/[\s^2^(Fo^2^)+(0.0950P)^2^+137.7951P] where P=(Fo^2^+2Fc^2^)/3'
_refine_ls_weighting_scheme calc
_refine_ls_wR_factor_gt 0.2016
_refine_ls_wR_factor_ref 0.2055
_reflns_Friedel_coverage 0.000
_reflns_number_gt 4699
_reflns_number_total 4926
_reflns_threshold_expression 'I > 2\s(I)'
_cod_data_source_file c7ce02117h1.cif
_cod_data_source_block aa97
_cod_depositor_comments
;
 Updating space group information.

 Antanas Vaitkus,
 2018-07-22

 Adding full bibliography for 7229960--7229961.cif.
;
_cod_original_sg_symbol_H-M 'I 2/m'
_cod_original_formula_sum 'C80.50 H34 N4 O12 Rh3 S'
_cod_database_code 7229961
_shelx_shelxl_version_number 2017/1
_shelx_space_group_comment
;
The symmetry employed for this shelxl refinement is uniquely defined
by the following loop, which should always be used as a source of
symmetry information in preference to the above space-group names.
They are only intended as comments.
;
_shelx_estimated_absorpt_t_min 0.514
_shelx_estimated_absorpt_t_max 0.595

loop_
_space_group_symop_id
_space_group_symop_operation_xyz
1 'x, y, z'
2 '-x, y, -z'
3 'x+1/2, y+1/2, z+1/2'
4 '-x+1/2, y+1/2, -z+1/2'
5 '-x, -y, -z'
6 'x, -y, z'
7 '-x+1/2, -y+1/2, -z+1/2'
8 'x+1/2, -y+1/2, z+1/2'

loop_
_atom_site_label
_atom_site_type_symbol
_atom_site_fract_x
_atom_site_fract_y
_atom_site_fract_z
_atom_site_U_iso_or_equiv
_atom_site_adp_type
_atom_site_occupancy
_atom_site_site_symmetry_order
_atom_site_calc_flag
_atom_site_refinement_flags_posn
_atom_site_refinement_flags_adp
_atom_site_refinement_flags_occupancy
_atom_site_disorder_assembly
_atom_site_disorder_group
Rh1 Rh 0.72152(4) 0.30874(3) 0.74860(6) 0.0330(3) Uani 1 1 d . . . . .
Rh2 Rh 0.07342(9) 0.500000 0.98501(10) 0.0503(5) Uani 1 2 d S TU P . .
O1 O 0.6143(10) 0.2687(9) 0.7896(9) 0.035(2) Uani 0.5 1 d . U P A 1
O2 O 0.6626(11) 0.1586(9) 0.7795(10) 0.033(2) Uani 0.5 1 d . U P A 1
O3 O 0.7693(13) 0.3142(9) 0.8452(9) 0.042(3) Uani 0.5 1 d . U P A 1
O4 O 0.8190(13) 0.1998(9) 0.8422(9) 0.039(3) Uani 0.5 1 d . U P A 1
O5 O 0.7027(11) 0.3034(9) 0.8506(9) 0.036(2) Uani 0.5 1 d . U P A 2
O6 O 0.7605(12) 0.1957(9) 0.8571(9) 0.036(3) Uani 0.5 1 d . U P A 2
O7 O 0.6055(9) 0.2605(7) 0.7320(8) 0.027(2) Uani 0.5 1 d . U P A 2
O8 O 0.6634(9) 0.1521(8) 0.7378(9) 0.027(2) Uani 0.5 1 d . U P A 2
O9 O 0.0343(11) 0.500000 0.8860(10) 0.077(4) Uani 1 2 d S TU P . .
O10 O -0.1019(12) 0.500000 0.9138(10) 0.084(4) Uani 1 2 d S TU P . .
O12 O 0.0698(9) 0.3962(6) 0.9864(8) 0.078(3) Uani 1 1 d . U . . .
N1 N 0.6737(5) 0.4309(4) 0.7423(6) 0.0306(17) Uani 1 1 d . U . . .
N2 N 0.2284(13) 0.500000 0.9631(11) 0.072(3) Uani 1 2 d S TU P . .
N3 N 0.3903(13) 0.500000 0.9770(13) 0.080(4) Uani 1 2 d S TU P . .
C1 C 0.3697(14) 0.500000 0.9021(13) 0.063(3) Uani 1 2 d S TU P . .
C2 C 0.2676(13) 0.500000 0.8960(12) 0.059(3) Uani 1 2 d S TU P . .
C3 C 0.2330(7) 0.4381(7) 0.8527(8) 0.048(2) Uani 1 1 d . U . . .
C4 C 0.1686(8) 0.4625(7) 0.8067(9) 0.047(2) Uani 1 1 d . U . . .
C5 C 0.1487(7) 0.4247(6) 0.7478(11) 0.051(2) Uani 1 1 d . U . . .
C6 C 0.1302(9) 0.4636(8) 0.6854(10) 0.057(3) Uani 1 1 d . U . . .
C7 C 0.1654(10) 0.4269(10) 0.6301(11) 0.068(3) Uani 1 1 d . U . . .
C8 C 0.1991(10) 0.4626(11) 0.5746(11) 0.076(3) Uani 1 1 d . U . . .
C9 C 0.2774(11) 0.4382(11) 0.5459(10) 0.076(3) Uani 1 1 d . U . . .
C10 C 0.3245(15) 0.500000 0.5305(15) 0.072(4) Uani 1 2 d S TU P . .
C11 C 0.4148(14) 0.500000 0.5411(14) 0.068(4) Uani 1 2 d S TU P . .
C12 C 0.4559(9) 0.4381(9) 0.5699(9) 0.060(3) Uani 1 1 d . U . . .
C13 C 0.5254(8) 0.4621(8) 0.6115(8) 0.050(3) Uani 1 1 d . U . . .
C14 C 0.5458(7) 0.4247(6) 0.6706(8) 0.042(2) Uani 1 1 d . U . . .
C15 C 0.5843(6) 0.4570(5) 0.7337(7) 0.034(2) Uani 1 1 d . U . . .
C16 C 0.5283(7) 0.4244(6) 0.7888(7) 0.038(2) Uani 1 1 d . U . . .
C17 C 0.4917(8) 0.4605(6) 0.8410(8) 0.044(2) Uani 1 1 d . U . . .
C18 C 0.4137(8) 0.4392(8) 0.8689(8) 0.051(2) Uani 1 1 d . U . . .
C19 C 0.3728(8) 0.3805(7) 0.8450(8) 0.051(2) Uani 1 1 d . U . . .
C20 C 0.2789(8) 0.3798(7) 0.8336(8) 0.050(2) Uani 1 1 d . U . . .
C21 C 0.2608(7) 0.3410(6) 0.7737(8) 0.050(2) Uani 1 1 d . U . . .
C22 C 0.1978(7) 0.3632(6) 0.7317(9) 0.052(2) Uani 1 1 d . U . . .
C23 C 0.2054(9) 0.3621(8) 0.6572(10) 0.061(3) Uani 1 1 d . U . . .
C24 C 0.2822(10) 0.3414(8) 0.6283(10) 0.063(2) Uani 1 1 d . U . . .
C25 C 0.3162(10) 0.3791(10) 0.5741(10) 0.069(3) Uani 1 1 d . U . . .
C26 C 0.4105(9) 0.3807(10) 0.5839(10) 0.064(3) Uani 1 1 d . U . . .
C27 C 0.4291(9) 0.3403(7) 0.6449(10) 0.058(2) Uani 1 1 d . U . . .
C28 C 0.4955(8) 0.3648(6) 0.6899(9) 0.045(2) Uani 1 1 d . U . . .
C29 C 0.4863(7) 0.3652(5) 0.7620(8) 0.041(2) Uani 1 1 d . U . . .
C30 C 0.4094(8) 0.3426(6) 0.7886(9) 0.049(2) Uani 1 1 d . U . . .
C31 C 0.3409(7) 0.3184(5) 0.7446(11) 0.051(2) Uani 1 1 d . U . . .
C32 C 0.3505(9) 0.3171(7) 0.6762(10) 0.057(2) Uani 1 1 d . U . . .
C33 C 0.3522(11) 0.4355(12) 1.0081(11) 0.086(4) Uani 1 1 d . U . . .
H33A H 0.368160 0.432922 1.056647 0.104 Uiso 1 1 calc R U . . .
H33B H 0.374452 0.392988 0.985056 0.104 Uiso 1 1 calc R U . . .
C34 C 0.2584(10) 0.4370(12) 1.0018(10) 0.084(4) Uani 1 1 d . U . . .
H34A H 0.239142 0.393623 0.978538 0.101 Uiso 1 1 calc R U . . .
H34B H 0.233175 0.437614 1.047814 0.101 Uiso 1 1 calc R U . . .
C35 C 0.7107(7) 0.4595(6) 0.8098(7) 0.032(2) Uani 1 1 d . U . . .
H35A H 0.676657 0.442029 0.848434 0.039 Uiso 1 1 calc R U . . .
H35B H 0.768968 0.442033 0.815615 0.039 Uiso 1 1 calc R U . . .
C36 C 0.7243(8) 0.4599(5) 0.6872(7) 0.033(2) Uani 1 1 d . U . . .
H36A H 0.701930 0.442764 0.643209 0.040 Uiso 1 1 calc R U . . .
H36B H 0.782912 0.442765 0.691684 0.040 Uiso 1 1 calc R U . . .
C37 C 0.6071(16) 0.2088(14) 0.8000(13) 0.035(2) Uiso 0.5 1 d . U P A 1
C38 C 0.519(3) 0.176(2) 0.818(2) 0.079(7) Uiso 0.5 1 d . U P A 1
H38A H 0.517570 0.126256 0.804376 0.118 Uiso 0.5 1 calc R U P A 1
H38B H 0.474432 0.201761 0.793569 0.118 Uiso 0.5 1 calc R U P A 1
H38C H 0.508989 0.179686 0.866963 0.118 Uiso 0.5 1 calc R U P A 1
C39 C 0.8094(16) 0.2567(14) 0.8748(13) 0.042(3) Uiso 0.5 1 d D U P A 1
C40 C 0.866(2) 0.269(2) 0.9388(16) 0.086(10) Uiso 0.5 1 d D U P A 1
H40A H 0.851741 0.314832 0.959094 0.129 Uiso 0.5 1 calc R U P A 1
H40B H 0.855176 0.231494 0.972034 0.129 Uiso 0.5 1 calc R U P A 1
H40C H 0.925000 0.268526 0.925568 0.129 Uiso 0.5 1 calc R U P A 1
C41 C 0.7245(15) 0.2508(13) 0.8815(9) 0.036(2) Uiso 0.5 1 d D U P A 2
C42 C 0.7103(16) 0.2520(13) 0.9597(9) 0.037(5) Uiso 0.5 1 d D U P A 2
H42A H 0.692906 0.205016 0.975020 0.056 Uiso 0.5 1 calc R U P A 2
H42B H 0.666335 0.286368 0.970727 0.056 Uiso 0.5 1 calc R U P A 2
H42C H 0.762831 0.265334 0.982475 0.056 Uiso 0.5 1 calc R U P A 2
C43 C 0.5984(15) 0.1946(12) 0.7284(11) 0.030(2) Uiso 0.5 1 d . U P A 2
C44 C 0.5170(19) 0.1642(16) 0.7171(16) 0.049(6) Uiso 0.5 1 d . U P A 2
H44A H 0.521945 0.124695 0.685287 0.074 Uiso 0.5 1 calc R U P A 2
H44B H 0.479281 0.200050 0.698030 0.074 Uiso 0.5 1 calc R U P A 2
H44C H 0.494091 0.147207 0.760341 0.074 Uiso 0.5 1 calc R U P A 2
C45 C -0.040(2) 0.500000 0.8776(15) 0.085(4) Uiso 1 2 d DS U P . .
C46 C -0.068(3) 0.500000 0.8013(16) 0.139(11) Uiso 1 2 d DS U P . .
H46A H -0.016620 0.500000 0.770170 0.208 Uiso 1 2 d S U P . .
H46B H -0.098970 0.458630 0.788560 0.208 Uiso 1 1 d . U . . .
C47 C 0.000000 0.3627(16) 1.000000 0.088(5) Uiso 1 2 d DS U P . .
C48 C 0.000000 0.2800(16) 1.000000 0.164(13) Uiso 1 2 d DS U P . .
H48A H 0.056515 0.262796 0.988948 0.245 Uiso 0.5 1 calc R U P . .
H48B H -0.016345 0.262796 1.045040 0.245 Uiso 0.5 1 calc R U P . .
H48C H -0.040171 0.262795 0.966013 0.245 Uiso 0.5 1 calc R U P . .
C49 C 0.538(7) 0.146(6) 0.894(5) 0.104(10) Uiso 0.25 1 d . U P B -2
S1 S 0.501(2) 0.2183(18) 0.9027(18) 0.122(8) Uiso 0.25 1 d . U P B -2
S2 S 0.573(2) 0.0622(19) 0.9193(18) 0.128(9) Uiso 0.25 1 d . U P B -2

loop_
_atom_site_aniso_label
_atom_site_aniso_U_11
_atom_site_aniso_U_22
_atom_site_aniso_U_33
_atom_site_aniso_U_23
_atom_site_aniso_U_13
_atom_site_aniso_U_12
Rh1 0.0159(4) 0.0086(4) 0.0746(6) 0.0005(4) 0.0163(7) 0.0017(3)
Rh2 0.0365(8) 0.0343(7) 0.0801(11) 0.000 0.0331(8) 0.000
O1 0.031(4) 0.027(4) 0.047(4) 0.006(4) 0.005(4) 0.006(4)
O2 0.031(4) 0.021(4) 0.047(5) 0.002(4) -0.002(5) 0.002(4)
O3 0.044(5) 0.035(5) 0.045(5) 0.000(4) -0.003(4) 0.004(4)
O4 0.041(5) 0.034(4) 0.042(5) 0.001(4) 0.002(4) 0.005(4)
O5 0.036(4) 0.029(4) 0.044(4) 0.001(4) 0.004(4) 0.008(4)
O6 0.037(5) 0.029(4) 0.041(5) -0.001(4) -0.001(4) 0.005(4)
O7 0.023(4) 0.016(4) 0.043(5) 0.003(4) 0.001(4) 0.006(4)
O8 0.026(4) 0.018(4) 0.035(5) 0.004(4) -0.003(4) 0.003(4)
O9 0.058(7) 0.088(7) 0.085(7) 0.000 0.022(6) 0.000
O10 0.066(7) 0.108(8) 0.078(7) 0.000 0.027(6) 0.000
O12 0.076(5) 0.058(4) 0.102(5) 0.012(4) 0.034(4) 0.001(4)
N1 0.014(3) 0.012(3) 0.066(4) 0.002(4) 0.013(4) -0.002(3)
N2 0.042(6) 0.096(7) 0.079(7) 0.000 0.030(6) 0.000
N3 0.045(6) 0.110(8) 0.086(7) 0.000 0.026(6) 0.000
C1 0.033(5) 0.076(6) 0.080(6) 0.000 0.031(5) 0.000
C2 0.029(5) 0.068(6) 0.079(6) 0.000 0.031(5) 0.000
C3 0.021(4) 0.037(4) 0.085(5) 0.008(4) 0.029(4) -0.003(4)
C4 0.020(4) 0.029(5) 0.091(6) -0.001(5) 0.023(5) -0.005(4)
C5 0.020(4) 0.032(4) 0.102(6) -0.008(5) 0.018(5) -0.006(3)
C6 0.025(5) 0.046(5) 0.100(6) -0.011(5) 0.017(5) -0.007(4)
C7 0.035(5) 0.061(5) 0.106(6) -0.016(5) 0.011(5) -0.006(4)
C8 0.040(6) 0.085(6) 0.101(7) -0.021(6) 0.011(5) -0.001(5)
C9 0.043(5) 0.088(6) 0.095(6) -0.022(5) 0.013(5) 0.000(5)
C10 0.040(6) 0.087(7) 0.090(7) 0.000 0.014(6) 0.000
C11 0.035(6) 0.080(7) 0.088(7) 0.000 0.016(6) 0.000
C12 0.033(5) 0.066(5) 0.082(6) -0.014(5) 0.015(5) 0.002(4)
C13 0.025(5) 0.047(5) 0.078(6) -0.011(5) 0.020(5) -0.002(4)
C14 0.021(4) 0.023(4) 0.082(5) -0.012(4) 0.016(4) 0.001(4)
C15 0.018(4) 0.010(4) 0.074(5) -0.004(4) 0.015(4) 0.002(3)
C16 0.021(4) 0.011(4) 0.081(5) -0.002(4) 0.017(4) -0.004(3)
C17 0.022(4) 0.031(5) 0.079(6) 0.004(5) 0.019(4) -0.006(4)
C18 0.027(4) 0.046(5) 0.081(5) 0.012(4) 0.024(4) -0.005(4)
C19 0.026(4) 0.031(4) 0.097(5) 0.015(4) 0.026(4) 0.000(4)
C20 0.022(4) 0.031(4) 0.099(5) 0.018(4) 0.022(4) -0.004(4)
C21 0.024(4) 0.018(4) 0.108(6) 0.005(4) 0.016(4) -0.010(4)
C22 0.023(4) 0.025(4) 0.109(6) -0.009(4) 0.017(4) -0.009(4)
C23 0.030(4) 0.043(5) 0.112(6) -0.019(5) 0.013(5) -0.009(4)
C24 0.036(4) 0.046(5) 0.108(6) -0.028(5) 0.015(5) -0.011(4)
C25 0.038(5) 0.071(5) 0.098(6) -0.037(5) 0.010(5) -0.008(4)
C26 0.034(5) 0.063(5) 0.096(6) -0.033(5) 0.012(5) -0.002(4)
C27 0.033(4) 0.034(4) 0.106(5) -0.026(4) 0.016(5) -0.004(4)
C28 0.024(4) 0.018(4) 0.094(5) -0.018(4) 0.017(4) 0.004(4)
C29 0.022(4) 0.008(3) 0.093(5) -0.004(4) 0.017(4) 0.000(3)
C30 0.025(4) 0.018(4) 0.106(5) 0.003(4) 0.022(4) -0.003(3)
C31 0.029(4) 0.015(4) 0.111(5) -0.004(5) 0.016(5) -0.004(3)
C32 0.034(4) 0.023(4) 0.113(6) -0.023(4) 0.015(5) -0.008(4)
C33 0.049(6) 0.122(8) 0.088(7) 0.015(6) 0.030(6) 0.007(5)
C34 0.046(6) 0.117(8) 0.090(7) 0.012(6) 0.030(6) 0.011(5)
C35 0.019(5) 0.017(5) 0.060(6) 0.005(4) 0.012(5) 0.001(4)
C36 0.028(5) 0.015(5) 0.057(6) -0.002(4) 0.015(5) -0.005(4)

loop_
_atom_type_symbol
_atom_type_description
_atom_type_scat_dispersion_real
_atom_type_scat_dispersion_imag
_atom_type_scat_source
C C 0.0181 0.0091 'International Tables Vol C Tables 4.2.6.8 and 6.1.1.4'
H H 0.0000 0.0000 'International Tables Vol C Tables 4.2.6.8 and 6.1.1.4'
N N 0.0311 0.0180 'International Tables Vol C Tables 4.2.6.8 and 6.1.1.4'
O O 0.0492 0.0322 'International Tables Vol C Tables 4.2.6.8 and 6.1.1.4'
Rh Rh 0.0927 3.6045 'International Tables Vol C Tables 4.2.6.8 and 6.1.1.4'
S S 0.3331 0.5567 'International Tables Vol C Tables 4.2.6.8 and 6.1.1.4'

loop_
_geom_angle_atom_site_label_1
_geom_angle_atom_site_label_2
_geom_angle_atom_site_label_3
_geom_angle
_geom_angle_site_symmetry_1
_geom_angle_site_symmetry_3
O4 Rh1 O8 117.8(8) 7_656 7_656
O4 Rh1 O2 94.4(8) 7_656 7_656
O8 Rh1 O5 91.3(7) 7_656 .
O4 Rh1 O1 93.3(8) 7_656 .
O2 Rh1 O1 170.9(7) 7_656 .
O4 Rh1 O3 177.2(7) 7_656 .
O2 Rh1 O3 84.3(8) 7_656 .
O1 Rh1 O3 87.8(8) . .
O8 Rh1 O7 175.6(6) 7_656 .
O5 Rh1 O7 90.1(7) . .
O4 Rh1 O6 27.7(7) 7_656 7_656
O2 Rh1 O6 67.4(8) 7_656 7_656
O1 Rh1 O6 119.5(7) . 7_656
O3 Rh1 O6 150.4(8) . 7_656
O4 Rh1 Rh1 94.0(5) 7_656 7_656
O2 Rh1 Rh1 86.9(5) 7_656 7_656
O1 Rh1 Rh1 87.7(5) . 7_656
O3 Rh1 Rh1 83.5(5) . 7_656
O4 Rh1 N1 85.9(6) 7_656 .
O8 Rh1 N1 86.5(5) 7_656 .
O2 Rh1 N1 88.8(5) 7_656 .
O5 Rh1 N1 92.9(5) . .
O1 Rh1 N1 96.5(5) . .
O3 Rh1 N1 96.6(6) . .
O7 Rh1 N1 97.6(4) . .
O6 Rh1 N1 91.7(5) 7_656 .
Rh1 Rh1 N1 175.72(19) 7_656 .
O12 Rh2 O12 176.3(7) . 6_565
O12 Rh2 O10 89.6(5) . 5_567
O12 Rh2 O10 89.6(5) 6_565 5_567
O12 Rh2 O9 90.2(5) . .
O12 Rh2 O9 90.2(5) 6_565 .
O10 Rh2 O9 175.1(7) 5_567 .
O12 Rh2 Rh2 88.2(4) . 5_567
O12 Rh2 Rh2 88.2(4) 6_565 5_567
O10 Rh2 Rh2 88.5(5) 5_567 5_567
O9 Rh2 Rh2 86.6(5) . 5_567
O12 Rh2 N2 91.8(4) . .
O12 Rh2 N2 91.8(4) 6_565 .
O10 Rh2 N2 87.2(7) 5_567 .
O9 Rh2 N2 97.7(7) . .
Rh2 Rh2 N2 175.7(6) 5_567 .
C37 O1 Rh1 121.3(17) . .
C37 O2 Rh1 117.4(15) . 7_656
C39 O3 Rh1 121.3(15) . .
C39 O4 Rh1 120.5(17) . 7_656
C41 O5 Rh1 119.5(14) . .
C43 O7 Rh1 121.6(14) . .
C45 O9 Rh2 115.6(18) . .
C45 O10 Rh2 113(2) . 5_567
C47 O12 Rh2 120.9(14) . .
C36 N1 C15 108.2(10) . .
C36 N1 C35 107.3(8) . .
C15 N1 C35 109.6(9) . .
C36 N1 Rh1 102.9(6) . .
C15 N1 Rh1 127.4(6) . .
C35 N1 Rh1 99.8(6) . .
C2 N2 C34 109.0(12) . 6_565
C2 N2 C34 109.0(12) . .
C34 N2 C34 106(2) 6_565 .
C2 N2 Rh2 125.2(16) . .
C34 N2 Rh2 103.0(9) 6_565 .
C34 N2 Rh2 103.0(9) . .
C33 N3 C33 110(2) . 6_565
C33 N3 C1 108.2(16) . .
C33 N3 C1 108.2(16) 6_565 .
C18 C1 C18 100.5(14) 6_565 .
C18 C1 N3 108.9(15) 6_565 .
C18 C1 N3 108.9(15) . .
C18 C1 C2 115.7(14) 6_565 .
C18 C1 C2 115.7(14) . .
N3 C1 C2 106.8(16) . .
N2 C2 C3 110.3(11) . .
N2 C2 C3 110.3(11) . 6_565
C3 C2 C3 98.3(18) . 6_565
N2 C2 C1 111(2) . .
C3 C2 C1 113.2(10) . .
C3 C2 C1 113.2(10) 6_565 .
C20 C3 C4 117.5(14) . .
C20 C3 C2 124.7(13) . .
C4 C3 C2 110.7(13) . .
C5 C4 C4 120.8(9) . 6_565
C5 C4 C3 121.0(12) . .
C4 C4 C3 108.7(7) 6_565 .
C4 C5 C22 118.4(15) . .
C4 C5 C6 118.9(12) . .
C22 C5 C6 109.4(15) . .
C6 C6 C7 119.7(10) 6_565 .
C6 C6 C5 120.3(8) 6_565 .
C7 C6 C5 108.7(15) . .
C8 C7 C6 121.2(17) . .
C8 C7 C23 121.3(15) . .
C6 C7 C23 107.6(18) . .
C7 C8 C8 119.1(11) . 6_565
C7 C8 C9 119.0(19) . .
C8 C8 C9 108.7(12) 6_565 .
C25 C9 C10 121.0(18) . .
C25 C9 C8 118.8(18) . .
C10 C9 C8 105.9(17) . .
C9 C10 C9 111(2) . 6_565
C9 C10 C11 119.4(15) . .
C9 C10 C11 119.4(15) 6_565 .
C10 C11 C12 119.9(11) . .
C10 C11 C12 119.9(11) . 6_565
C12 C11 C12 107(2) . 6_565
C26 C12 C13 123.5(18) . .
C26 C12 C11 119.7(15) . .
C13 C12 C11 108.0(16) . .
C14 C13 C13 120.5(8) . 6_565
C14 C13 C12 119.1(13) . .
C13 C13 C12 108.3(10) 6_565 .
C13 C14 C28 119.4(14) . .
C13 C14 C15 124.7(11) . .
C28 C14 C15 109.1(13) . .
N1 C15 C14 109.8(9) . .
N1 C15 C16 109.6(10) . .
C14 C15 C16 100.5(9) . .
N1 C15 C15 109.0(5) . 6_565
C14 C15 C15 113.9(6) . 6_565
C16 C15 C15 113.8(6) . 6_565
C17 C16 C29 118.5(10) . .
C17 C16 C15 125.3(10) . .
C29 C16 C15 109.4(12) . .
C16 C17 C18 121.7(13) . .
C16 C17 C17 120.0(7) . 6_565
C18 C17 C17 106.5(8) . 6_565
C19 C18 C17 120.8(13) . .
C19 C18 C1 123.6(12) . .
C17 C18 C1 111.2(12) . .
C18 C19 C30 118.5(11) . .
C18 C19 C20 121.7(12) . .
C30 C19 C20 106.2(14) . .
C3 C20 C21 122.4(14) . .
C3 C20 C19 118.5(13) . .
C21 C20 C19 109.1(12) . .
C22 C21 C20 119.5(12) . .
C22 C21 C31 119.5(15) . .
C20 C21 C31 107.6(12) . .
C21 C22 C5 120.9(15) . .
C21 C22 C23 122.6(12) . .
C5 C22 C23 106.1(15) . .
C24 C23 C22 118.8(16) . .
C24 C23 C7 117.3(16) . .
C22 C23 C7 108.1(13) . .
C25 C24 C23 120.4(18) . .
C25 C24 C32 110.9(14) . .
C23 C24 C32 117.1(17) . .
C24 C25 C9 123.1(15) . .
C24 C25 C26 107.3(19) . .
C9 C25 C26 118.2(17) . .
C12 C26 C27 119.4(16) . .
C12 C26 C25 121.7(18) . .
C27 C26 C25 107.2(16) . .
C28 C27 C26 118.9(13) . .
C28 C27 C32 117.3(15) . .
C26 C27 C32 109.5(15) . .
C29 C28 C14 108.4(12) . .
C29 C28 C27 122.3(11) . .
C14 C28 C27 119.6(15) . .
C30 C29 C16 121.3(12) . .
C30 C29 C28 117.5(13) . .
C16 C29 C28 109.2(11) . .
C29 C30 C19 119.2(12) . .
C29 C30 C31 121.6(15) . .
C19 C30 C31 108.2(11) . .
C32 C31 C21 119.6(15) . .
C32 C31 C30 120.7(12) . .
C21 C31 C30 108.9(14) . .
C31 C32 C27 120.6(15) . .
C31 C32 C24 122.3(13) . .
C27 C32 C24 105.0(15) . .
N3 C33 C34 110.8(19) . .
N3 C33 H33A 109.5 . .
C34 C33 H33A 109.5 . .
N3 C33 H33B 109.5 . .
C34 C33 H33B 109.5 . .
H33A C33 H33B 108.1 . .
N2 C34 C33 112.0(17) . .
N2 C34 H34A 109.2 . .
C33 C34 H34A 109.2 . .
N2 C34 H34B 109.2 . .
C33 C34 H34B 109.2 . .
H34A C34 H34B 107.9 . .
C35 C35 N1 110.4(5) 6_565 .
C35 C35 H35A 109.6 6_565 .
N1 C35 H35A 109.6 . .
C35 C35 H35B 109.6 6_565 .
N1 C35 H35B 109.6 . .
H35A C35 H35B 108.1 . .
N1 C36 C36 112.1(5) . 6_565
N1 C36 H36A 109.2 . .
C36 C36 H36A 109.2 6_565 .
N1 C36 H36B 109.2 . .
C36 C36 H36B 109.2 6_565 .
H36A C36 H36B 107.9 . .
O1 C37 O2 125(2) . .
O1 C37 C38 121(3) . .
O2 C37 C38 112(2) . .
C37 C38 H38A 109.5 . .
C37 C38 H38B 109.5 . .
H38A C38 H38B 109.5 . .
C37 C38 H38C 109.5 . .
H38A C38 H38C 109.5 . .
H38B C38 H38C 109.5 . .
O4 C39 O3 121(2) . .
O4 C39 C40 118(3) . .
O3 C39 C40 119(3) . .
C39 C40 H40A 109.5 . .
C39 C40 H40B 109.5 . .
H40A C40 H40B 109.5 . .
C39 C40 H40C 109.5 . .
H40A C40 H40C 109.5 . .
H40B C40 H40C 109.5 . .
O5 C41 O6 127.2(18) . .
O5 C41 C42 116(2) . .
O6 C41 C42 117(2) . .
C41 C42 H42A 109.5 . .
C41 C42 H42B 109.5 . .
H42A C42 H42B 109.5 . .
C41 C42 H42C 109.5 . .
H42A C42 H42C 109.5 . .
H42B C42 H42C 109.5 . .
O7 C43 O8 122(2) . .
O7 C43 C44 119(2) . .
O8 C43 C44 119(2) . .
C43 C44 H44A 109.5 . .
C43 C44 H44B 109.5 . .
H44A C44 H44B 109.5 . .
C43 C44 H44C 109.5 . .
H44A C44 H44C 109.5 . .
H44B C44 H44C 109.5 . .
O9 C45 O10 136(3) . .
O9 C45 C46 114(3) . .
O10 C45 C46 110(3) . .
C45 C46 H46A 111.0 . .
C45 C46 H46B 113.2 . .
H46A C46 H46B 104.8 . .
C45 C46 H46B 113(2) . 6_565
H46A C46 H46B 104.8 . 6_565
H46B C46 H46B 109.2 . 6_565
O12 C47 O12 122(2) 2_557 .
O12 C47 C48 119.1(12) 2_557 .
O12 C47 C48 119.1(12) . .
C47 C48 H48A 109.5 . .
C47 C48 H48B 109.5 . .
H48A C48 H48B 109.5 . .
C47 C48 H48C 109.5 . .
H48A C48 H48C 109.5 . .
H48B C48 H48C 109.5 . .
C47 C48 H48A 109.470(6) . 2_557
H48A C48 H48A 141.1 . 2_557
H48B C48 H48A 56.2 . 2_557
H48C C48 H48A 56.3 . 2_557
C47 C48 H48B 109.471(10) . 2_557
H48A C48 H48B 56.3 . 2_557
H48B C48 H48B 141.1 . 2_557
H48C C48 H48B 56.2 . 2_557
H48A C48 H48B 109.5 2_557 2_557
C47 C48 H48C 109.472(14) . 2_557
H48A C48 H48C 56.3 . 2_557
H48B C48 H48C 56.2 . 2_557
H48C C48 H48C 141.1 . 2_557
H48A C48 H48C 109.5 2_557 2_557
H48B C48 H48C 109.5 2_557 2_557
S1 C49 S2 157(8) . .

loop_
_geom_bond_atom_site_label_1
_geom_bond_atom_site_label_2
_geom_bond_distance
_geom_bond_site_symmetry_2
Rh1 O4 1.91(2) 7_656
Rh1 O8 1.991(15) 7_656
Rh1 O2 2.020(17) 7_656
Rh1 O5 2.032(17) .
Rh1 O1 2.033(16) .
Rh1 O3 2.049(19) .
Rh1 O7 2.083(15) .
Rh1 O6 2.101(17) 7_656
Rh1 Rh1 2.4034(13) 7_656
Rh1 N1 2.440(8) .
Rh2 O12 1.967(11) .
Rh2 O12 1.968(11) 6_565
Rh2 O10 2.04(2) 5_567
Rh2 O9 2.04(2) .
Rh2 Rh2 2.407(3) 5_567
Rh2 N2 2.500(19) .
O1 C37 1.16(3) .
O2 C37 1.36(3) .
O3 C39 1.39(3) .
O4 C39 1.26(3) .
O5 C41 1.22(3) .
O6 C41 1.28(3) .
O7 C43 1.26(3) .
O8 C43 1.32(3) .
O9 C45 1.20(3) .
O10 C45 1.21(3) .
O12 C47 1.306(18) .
N1 C36 1.458(15) .
N1 C15 1.513(13) .
N1 C35 1.551(17) .
N2 C2 1.46(3) .
N2 C34 1.49(2) 6_565
N2 C34 1.49(2) .
N3 C33 1.49(2) .
N3 C33 1.49(2) 6_565
N3 C1 1.51(4) .
C1 C18 1.497(18) 6_565
C1 C18 1.498(18) .
C1 C2 1.63(3) .
C2 C3 1.55(2) .
C2 C3 1.55(2) 6_565
C3 C20 1.377(18) .
C3 C4 1.44(2) .
C4 C5 1.40(2) .
C4 C4 1.42(3) 6_565
C5 C22 1.437(17) .
C5 C6 1.46(3) .
C6 C6 1.38(3) 6_565
C6 C7 1.41(2) .
C7 C8 1.39(3) .
C7 C23 1.48(3) .
C8 C8 1.42(4) 6_565
C8 C9 1.44(2) .
C9 C25 1.39(3) .
C9 C10 1.42(2) .
C10 C11 1.45(3) .
C11 C12 1.46(2) .
C11 C12 1.46(2) 6_565
C12 C26 1.33(2) .
C12 C13 1.45(2) .
C13 C14 1.40(2) .
C13 C13 1.44(3) 6_565
C14 C28 1.439(17) .
C14 C15 1.514(19) .
C15 C16 1.533(16) .
C15 C15 1.629(18) 6_565
C16 C17 1.366(18) .
C16 C29 1.407(17) .
C17 C18 1.414(16) .
C17 C17 1.50(2) 6_565
C18 C19 1.37(2) .
C19 C30 1.44(2) .
C19 C20 1.510(19) .
C20 C21 1.42(2) .
C21 C22 1.36(2) .
C21 C31 1.461(17) .
C22 C23 1.47(2) .
C23 C24 1.40(2) .
C24 C25 1.39(3) .
C24 C32 1.51(3) .
C25 C26 1.51(2) .
C26 C27 1.45(3) .
C27 C28 1.45(2) .
C27 C32 1.462(19) .
C28 C29 1.43(2) .
C29 C30 1.397(15) .
C30 C31 1.46(2) .
C31 C32 1.36(3) .
C33 C34 1.50(2) .
C33 H33A 0.9900 .
C33 H33B 0.9900 .
C34 H34A 0.9900 .
C34 H34B 0.9900 .
C35 C35 1.53(2) 6_565
C35 H35A 0.9900 .
C35 H35B 0.9900 .
C36 C36 1.52(2) 6_565
C36 H36A 0.9900 .
C36 H36B 0.9900 .
C37 C38 1.58(5) .
C38 H38A 0.9800 .
C38 H38B 0.9800 .
C38 H38C 0.9800 .
C39 C40 1.560(10) .
C40 H40A 0.9800 .
C40 H40B 0.9800 .
C40 H40C 0.9800 .
C41 C42 1.554(10) .
C42 H42A 0.9800 .
C42 H42B 0.9800 .
C42 H42C 0.9800 .
C43 C44 1.43(4) .
C44 H44A 0.9800 .
C44 H44B 0.9800 .
C44 H44C 0.9800 .
C45 C46 1.562(10) .
C46 H46A 1.0169 .
C46 H46B 0.9617 .
C47 C48 1.566(10) .
C48 H48A 0.9800 .
C48 H48B 0.9800 .
C48 H48C 0.9800 .
C49 S1 1.49(11) .
C49 S2 1.76(11) .

loop_
_geom_torsion_atom_site_label_1
_geom_torsion_atom_site_label_2
_geom_torsion_atom_site_label_3
_geom_torsion_atom_site_label_4
_geom_torsion
_geom_torsion_site_symmetry_1
_geom_torsion_site_symmetry_4
C33 N3 C1 C18 -175.0(13) . 6_565
C33 N3 C1 C18 66.3(17) 6_565 6_565
C33 N3 C1 C18 -66.3(17) . .
C33 N3 C1 C18 175.0(13) 6_565 .
C33 N3 C1 C2 59.3(12) . .
C33 N3 C1 C2 -59.3(12) 6_565 .
C34 N2 C2 C3 -176.1(15) 6_565 .
C34 N2 C2 C3 69(2) . .
Rh2 N2 C2 C3 -53.7(12) . .
C34 N2 C2 C3 -69(2) 6_565 6_565
C34 N2 C2 C3 176.1(15) . 6_565
Rh2 N2 C2 C3 53.7(12) . 6_565
C34 N2 C2 C1 57.6(14) 6_565 .
C34 N2 C2 C1 -57.6(14) . .
Rh2 N2 C2 C1 180.000(7) . .
C18 C1 C2 N2 -121.4(15) 6_565 .
C18 C1 C2 N2 121.4(15) . .
N3 C1 C2 N2 0.000(8) . .
C18 C1 C2 C3 113.9(15) 6_565 .
C18 C1 C2 C3 -3(2) . .
N3 C1 C2 C3 -124.6(13) . .
C18 C1 C2 C3 3(2) 6_565 6_565
C18 C1 C2 C3 -113.9(15) . 6_565
N3 C1 C2 C3 124.6(13) . 6_565
N2 C2 C3 C20 -111.0(17) . .
C3 C2 C3 C20 133.8(12) 6_565 .
C1 C2 C3 C20 14(2) . .
N2 C2 C3 C4 99.3(16) . .
C3 C2 C3 C4 -15.9(15) 6_565 .
C1 C2 C3 C4 -135.6(14) . .
C20 C3 C4 C5 5.4(17) . .
C2 C3 C4 C5 157.5(12) . .
C20 C3 C4 C4 -141.2(8) . 6_565
C2 C3 C4 C4 10.9(11) . 6_565
C4 C4 C5 C22 138.6(10) 6_565 .
C3 C4 C5 C22 -4.0(18) . .
C4 C4 C5 C6 1.7(13) 6_565 .
C3 C4 C5 C6 -140.9(11) . .
C4 C5 C6 C6 -1.7(13) . 6_565
C22 C5 C6 C6 -142.1(7) . 6_565
C4 C5 C6 C7 141.6(12) . .
C22 C5 C6 C7 1.2(15) . .
C6 C6 C7 C8 -1(2) 6_565 .
C5 C6 C7 C8 -144.7(17) . .
C6 C6 C7 C23 145.0(9) 6_565 .
C5 C6 C7 C23 1.4(16) . .
C6 C7 C8 C8 1(2) . 6_565
C23 C7 C8 C8 -140.5(13) . 6_565
C6 C7 C8 C9 137.7(19) . .
C23 C7 C8 C9 -4(3) . .
C7 C8 C9 C25 1(3) . .
C8 C8 C9 C25 141.5(14) 6_565 .
C7 C8 C9 C10 -139(2) . .
C8 C8 C9 C10 1(2) 6_565 .
C25 C9 C10 C9 -141.4(17) . 6_565
C8 C9 C10 C9 -2(3) . 6_565
C25 C9 C10 C11 3(4) . .
C8 C9 C10 C11 142(2) . .
C9 C10 C11 C12 -3(4) . .
C9 C10 C11 C12 139(2) 6_565 .
C9 C10 C11 C12 -139(2) . 6_565
C9 C10 C11 C12 3(4) 6_565 6_565
C10 C11 C12 C26 3(3) . .
C12 C11 C12 C26 144.0(13) 6_565 .
C10 C11 C12 C13 -146(2) . .
C12 C11 C12 C13 -5(2) 6_565 .
C26 C12 C13 C14 -2(2) . .
C11 C12 C13 C14 145.5(15) . .
C26 C12 C13 C13 -144.2(12) . 6_565
C11 C12 C13 C13 2.8(14) . 6_565
C13 C13 C14 C28 135.9(8) 6_565 .
C12 C13 C14 C28 -2.1(18) . .
C13 C13 C14 C15 -12.0(13) 6_565 .
C12 C13 C14 C15 -150.0(12) . .
C36 N1 C15 C14 67.6(11) . .
C35 N1 C15 C14 -175.6(9) . .
Rh1 N1 C15 C14 -55.6(13) . .
C36 N1 C15 C16 177.1(9) . .
C35 N1 C15 C16 -66.2(10) . .
Rh1 N1 C15 C16 53.8(13) . .
C36 N1 C15 C15 -57.8(9) . 6_565
C35 N1 C15 C15 59.0(7) . 6_565
Rh1 N1 C15 C15 179.0(6) . 6_565
C13 C14 C15 N1 -111.3(12) . .
C28 C14 C15 N1 98.0(10) . .
C13 C14 C15 C16 133.3(11) . .
C28 C14 C15 C16 -17.3(11) . .
C13 C14 C15 C15 11.3(12) . 6_565
C28 C14 C15 C15 -139.4(7) . 6_565
N1 C15 C16 C17 111.9(14) . .
C14 C15 C16 C17 -132.6(15) . .
C15 C15 C16 C17 -10.5(17) 6_565 .
N1 C15 C16 C29 -97.5(12) . .
C14 C15 C16 C29 18.0(12) . .
C15 C15 C16 C29 140.1(7) 6_565 .
C29 C16 C17 C18 1(2) . .
C15 C16 C17 C18 149.0(14) . .
C29 C16 C17 C17 -137.1(10) . 6_565
C15 C16 C17 C17 11.1(17) . 6_565
C16 C17 C18 C19 1(2) . .
C17 C17 C18 C19 144.0(13) 6_565 .
C16 C17 C18 C1 -155.7(17) . .
C17 C17 C18 C1 -13.0(17) 6_565 .
C18 C1 C18 C19 -136.5(13) 6_565 .
N3 C1 C18 C19 109.1(19) . .
C2 C1 C18 C19 -11(3) . .
C18 C1 C18 C17 20(3) 6_565 .
N3 C1 C18 C17 -94.7(16) . .
C2 C1 C18 C17 145.0(16) . .
C17 C18 C19 C30 -3(2) . .
C1 C18 C19 C30 151.2(17) . .
C17 C18 C19 C20 -137.9(15) . .
C1 C18 C19 C20 16(3) . .
C4 C3 C20 C21 -4.6(16) . .
C2 C3 C20 C21 -152.4(14) . .
C4 C3 C20 C19 137.2(13) . .
C2 C3 C20 C19 -11(2) . .
C18 C19 C20 C3 -5(2) . .
C30 C19 C20 C3 -144.7(13) . .
C18 C19 C20 C21 141.5(14) . .
C30 C19 C20 C21 1.8(15) . .
C3 C20 C21 C22 2.5(18) . .
C19 C20 C21 C22 -142.4(12) . .
C3 C20 C21 C31 143.0(12) . .
C19 C20 C21 C31 -1.9(15) . .
C20 C21 C22 C5 -0.9(18) . .
C31 C21 C22 C5 -136.8(13) . .
C20 C21 C22 C23 139.0(13) . .
C31 C21 C22 C23 3.2(18) . .
C4 C5 C22 C21 1.8(18) . .
C6 C5 C22 C21 142.4(13) . .
C4 C5 C22 C23 -143.9(13) . .
C6 C5 C22 C23 -3.3(14) . .
C21 C22 C23 C24 -4(2) . .
C5 C22 C23 C24 141.0(13) . .
C21 C22 C23 C7 -140.8(13) . .
C5 C22 C23 C7 4.1(14) . .
C8 C7 C23 C24 5(3) . .
C6 C7 C23 C24 -141.1(15) . .
C8 C7 C23 C22 142.6(17) . .
C6 C7 C23 C22 -3.5(16) . .
C22 C23 C24 C25 -136.0(17) . .
C7 C23 C24 C25 -3(2) . .
C22 C23 C24 C32 4(2) . .
C7 C23 C24 C32 136.9(16) . .
C23 C24 C25 C9 0(3) . .
C32 C24 C25 C9 -142.0(17) . .
C23 C24 C25 C26 142.6(16) . .
C32 C24 C25 C26 0.5(18) . .
C10 C9 C25 C24 135(2) . .
C8 C9 C25 C24 1(3) . .
C10 C9 C25 C26 -4(3) . .
C8 C9 C25 C26 -137.7(18) . .
C13 C12 C26 C27 2(2) . .
C11 C12 C26 C27 -141.6(18) . .
C13 C12 C26 C25 140.2(17) . .
C11 C12 C26 C25 -3(3) . .
C24 C25 C26 C12 -140.8(18) . .
C9 C25 C26 C12 4(3) . .
C24 C25 C26 C27 1.8(18) . .
C9 C25 C26 C27 146.5(16) . .
C12 C26 C27 C28 2(2) . .
C25 C26 C27 C28 -142.2(13) . .
C12 C26 C27 C32 140.2(14) . .
C25 C26 C27 C32 -3.5(17) . .
C13 C14 C28 C29 -141.3(12) . .
C15 C14 C28 C29 11.2(13) . .
C13 C14 C28 C27 5.4(16) . .
C15 C14 C28 C27 157.8(10) . .
C26 C27 C28 C29 136.8(13) . .
C32 C27 C28 C29 1.2(19) . .
C26 C27 C28 C14 -5.1(17) . .
C32 C27 C28 C14 -140.7(13) . .
C17 C16 C29 C30 -1(2) . .
C15 C16 C29 C30 -154.0(13) . .
C17 C16 C29 C28 140.4(13) . .
C15 C16 C29 C28 -12.5(13) . .
C14 C28 C29 C30 144.0(11) . .
C27 C28 C29 C30 -1.5(17) . .
C14 C28 C29 C16 0.9(14) . .
C27 C28 C29 C16 -144.7(12) . .
C16 C29 C30 C19 0(2) . .
C28 C29 C30 C19 -139.0(14) . .
C16 C29 C30 C31 139.3(14) . .
C28 C29 C30 C31 0.8(16) . .
C18 C19 C30 C29 2(2) . .
C20 C19 C30 C29 143.7(14) . .
C18 C19 C30 C31 -142.2(14) . .
C20 C19 C30 C31 -0.9(15) . .
C22 C21 C31 C32 -2.7(17) . .
C20 C21 C31 C32 -143.2(12) . .
C22 C21 C31 C30 141.8(13) . .
C20 C21 C31 C30 1.3(15) . .
C29 C30 C31 C32 0.2(18) . .
C19 C30 C31 C32 143.8(12) . .
C29 C30 C31 C21 -143.8(12) . .
C19 C30 C31 C21 -0.2(15) . .
C21 C31 C32 C27 139.8(13) . .
C30 C31 C32 C27 0(2) . .
C21 C31 C32 C24 2.9(18) . .
C30 C31 C32 C24 -137.4(13) . .
C28 C27 C32 C31 0(2) . .
C26 C27 C32 C31 -139.6(15) . .
C28 C27 C32 C24 143.1(13) . .
C26 C27 C32 C24 3.7(16) . .
C25 C24 C32 C31 139.9(14) . .
C23 C24 C32 C31 -4(2) . .
C25 C24 C32 C27 -2.6(16) . .
C23 C24 C32 C27 -146.1(13) . .
C33 N3 C33 C34 55(3) 6_565 .
C1 N3 C33 C34 -63(2) . .
C2 N2 C34 C33 57(2) . .
C34 N2 C34 C33 -60(2) 6_565 .
Rh2 N2 C34 C33 -167.8(15) . .
N3 C33 C34 N2 3(3) . .
C36 N1 C35 C35 57.5(7) . 6_565
C15 N1 C35 C35 -59.8(7) . 6_565
Rh1 N1 C35 C35 164.4(7) . 6_565
C15 N1 C36 C36 59.7(9) . 6_565
C35 N1 C36 C36 -58.5(7) . 6_565
Rh1 N1 C36 C36 -163.3(2) . 6_565
Rh1 O1 C37 O2 -8(4) . .
Rh1 O1 C37 C38 -168(2) . .
Rh1 O2 C37 O1 17(4) 7_656 .
Rh1 O2 C37 C38 178(2) 7_656 .
Rh1 O4 C39 O3 0(3) 7_656 .
Rh1 O4 C39 C40 -162(2) 7_656 .
Rh1 O3 C39 O4 2(3) . .
Rh1 O3 C39 C40 163(2) . .
Rh1 O5 C41 O6 1(4) . .
Rh1 O5 C41 C42 178.2(16) . .
Rh1 O6 C41 O5 -4(4) 7_656 .
Rh1 O6 C41 C42 178.8(16) 7_656 .
Rh1 O7 C43 O8 3(3) . .
Rh1 O7 C43 C44 179.8(18) . .
Rh1 O8 C43 O7 -5(3) 7_656 .
Rh1 O8 C43 C44 178.4(18) 7_656 .
Rh2 O9 C45 O10 0.000(12) . .
Rh2 O9 C45 C46 180.000(8) . .
Rh2 O10 C45 O9 0.000(12) 5_567 .
Rh2 O10 C45 C46 180.000(8) 5_567 .
Rh2 O12 C47 O12 -0.4(6) . 2_557
Rh2 O12 C47 C48 179.6(6) . .
